data_4344392
loop_
_publ_author_name
'Langley, Stuart K.'
'Wielechowski, Daniel P.'
'Chilton, Nicholas F.'
'Moubaraki, Boujemaa'
'Murray, Keith S.'

_publ_section_title
;
 A Family of {Cr(III)2Ln(III)2} Butterfly Complexes: Effect of the
 Lanthanide Ion on the Single-Molecule Magnet Properties.
;
_journal_issue 21
_journal_name_full 'Inorganic chemistry'
_journal_page_first 10497
_journal_page_last 10503
_journal_paper_doi 10.1021/acs.inorgchem.5b01999
_journal_volume 54
_journal_year 2015
_chemical_formula_sum 'C40 H48 Cr2 Ho2 N4 O20'
_chemical_formula_weight 1338.68
_chemical_name_systematic
; 
 ? 
;
_space_group_IT_number 14
_symmetry_cell_setting monoclinic
_symmetry_space_group_name_Hall '-P 2yn'
_symmetry_space_group_name_H-M 'P 1 21/n 1'
_atom_sites_solution_hydrogens geom
_atom_sites_solution_primary direct
_atom_sites_solution_secondary difmap
_audit_creation_method SHELXL-97
_cell_angle_alpha 90.00
_cell_angle_beta 92.336(3)
_cell_angle_gamma 90.00
_cell_formula_units_Z 2
_cell_length_a 7.9823(6)
_cell_length_b 17.2497(12)
_cell_length_c 17.3295(13)
_cell_measurement_reflns_used 5786
_cell_measurement_temperature 123(2)
_cell_measurement_theta_max 29.99
_cell_measurement_theta_min 2.21
_cell_volume 2384.2(3)
_computing_cell_refinement 'Bruker Apex2 V2.0'
_computing_data_collection 'Bruker Apex2 V2.0'
_computing_data_reduction 'Bruker Apex2 V2.0'
_computing_molecular_graphics X-Seed
_computing_publication_material CIFTAB
_computing_structure_refinement 'SHELXL-97 (Sheldrick, 1997)'
_computing_structure_solution 'SHELXS-97 (Sheldrick, 1990)'
_diffrn_ambient_temperature 123(2)
_diffrn_measured_fraction_theta_full 0.992
_diffrn_measured_fraction_theta_max 0.992
_diffrn_measurement_device_type 'APEX X8'
_diffrn_measurement_method 'scans in phi and omega'
_diffrn_radiation_monochromator graphite
_diffrn_radiation_source 'fine-focus sealed tube'
_diffrn_radiation_type MoK\a
_diffrn_radiation_wavelength 0.71073
_diffrn_reflns_av_R_equivalents 0.0280
_diffrn_reflns_av_sigmaI/netI 0.0282
_diffrn_reflns_limit_h_max 11
_diffrn_reflns_limit_h_min -6
_diffrn_reflns_limit_k_max 24
_diffrn_reflns_limit_k_min -23
_diffrn_reflns_limit_l_max 24
_diffrn_reflns_limit_l_min -24
_diffrn_reflns_number 25719
_diffrn_reflns_theta_full 30.56
_diffrn_reflns_theta_max 30.56
_diffrn_reflns_theta_min 2.63
_exptl_absorpt_coefficient_mu 3.807
_exptl_absorpt_correction_T_max 0.467
_exptl_absorpt_correction_T_min 0.175
_exptl_absorpt_correction_type multi-scan
_exptl_absorpt_process_details SADABS
_exptl_crystal_colour purple
_exptl_crystal_density_diffrn 1.865
_exptl_crystal_density_method 'not measured'
_exptl_crystal_description block
_exptl_crystal_F_000 1316
_exptl_crystal_size_max 0.5
_exptl_crystal_size_mid 0.4
_exptl_crystal_size_min 0.2
_refine_diff_density_max 2.970
_refine_diff_density_min -1.032
_refine_diff_density_rms 0.145
_refine_ls_extinction_method none
_refine_ls_goodness_of_fit_ref 1.038
_refine_ls_hydrogen_treatment mixed
_refine_ls_matrix_type full
_refine_ls_number_parameters 309
_refine_ls_number_reflns 7259
_refine_ls_number_restraints 0
_refine_ls_restrained_S_all 1.038
_refine_ls_R_factor_all 0.0425
_refine_ls_R_factor_gt 0.0313
_refine_ls_shift/su_max 0.001
_refine_ls_shift/su_mean 0.000
_refine_ls_structure_factor_coef Fsqd
_refine_ls_weighting_details 'calc w=1/[\s^2^(Fo^2^)+(0.0375P)^2^+5.7680P] where P=(Fo^2^+2Fc^2^)/3'
_refine_ls_weighting_scheme calc
_refine_ls_wR_factor_gt 0.0747
_refine_ls_wR_factor_ref 0.0816
_reflns_number_gt 6053
_reflns_number_total 7259
_reflns_threshold_expression >2sigma(I)
_cod_data_source_file ic5b01999_si_006.cif
_cod_data_source_block c:\x-seed\ho2cr2~1\p21n
_cod_depositor_comments 'Adding full bibliography for 4344389--4344394.cif.'
_cod_original_sg_symbol_H-M p21/n
_cod_database_code 4344392

loop_
_symmetry_equiv_pos_as_xyz
'x, y, z'
'-x+1/2, y+1/2, -z+1/2'
'-x, -y, -z'
'x-1/2, -y-1/2, z-1/2'

loop_
_atom_site_label
_atom_site_type_symbol
_atom_site_fract_x
_atom_site_fract_y
_atom_site_fract_z
_atom_site_U_iso_or_equiv
_atom_site_adp_type
_atom_site_occupancy
_atom_site_symmetry_multiplicity
_atom_site_calc_flag
_atom_site_refinement_flags
Ho1 Ho 0.497410(19) 0.424004(8) 0.409388(8) 0.01893(5) Uani 1 1 d .
Cr1 Cr 0.52323(6) 0.38595(3) 0.59585(3) 0.01696(10) Uani 1 1 d .
O1 O 0.6332(3) 0.46448(13) 0.53170(12) 0.0183(4) Uani 1 1 d .
N1 N 0.3629(4) 0.31335(17) 0.65439(16) 0.0259(6) Uani 1 1 d .
C1 C 0.8155(6) 0.4706(3) 0.5285(3) 0.0444(10) Uani 1 1 d .
H1A H 0.8674 0.4357 0.5655 0.067 Uiso 1 1 calc R
H1B H 0.8496 0.5227 0.5403 0.067 Uiso 1 1 calc R
H1C H 0.8491 0.4572 0.4777 0.067 Uiso 1 1 calc R
O2 O 0.3757(3) 0.46799(13) 0.63131(13) 0.0216(5) Uani 1 1 d .
N2 N 0.4894(4) 0.31984(17) 0.28331(16) 0.0298(7) Uani 1 1 d .
C2 C 0.2816(8) 0.2953(3) 0.5178(3) 0.0582(16) Uani 1 1 d .
H2A H 0.3461 0.2516 0.4999 0.070 Uiso 1 1 calc R
H2B H 0.1782 0.2976 0.4865 0.070 Uiso 1 1 calc R
O3 O 0.3728(3) 0.36346(13) 0.50651(13) 0.0212(5) Uani 1 1 d .
C3 C 0.2422(9) 0.2821(4) 0.5951(3) 0.082(2) Uani 1 1 d .
H3A H 0.2328 0.2266 0.6030 0.098 Uiso 1 1 calc R
H3B H 0.1330 0.3046 0.6035 0.098 Uiso 1 1 calc R
O4 O 0.7065(3) 0.53240(14) 0.68160(14) 0.0267(5) Uani 1 1 d .
C4 C 0.2778(7) 0.3648(3) 0.7088(3) 0.0548(14) Uani 1 1 d .
H4A H 0.1671 0.3439 0.7170 0.066 Uiso 1 1 calc R
H4B H 0.3400 0.3635 0.7581 0.066 Uiso 1 1 calc R
O5 O 0.6771(3) 0.40268(13) 0.68757(13) 0.0221(5) Uani 1 1 d .
C5 C 0.2600(8) 0.4442(3) 0.6850(3) 0.0645(18) Uani 1 1 d .
H5A H 0.1477 0.4517 0.6627 0.077 Uiso 1 1 calc R
H5B H 0.2719 0.4771 0.7302 0.077 Uiso 1 1 calc R
O6 O 0.6743(3) 0.30043(13) 0.56579(13) 0.0225(5) Uani 1 1 d .
C6 C 0.4478(7) 0.2497(3) 0.6972(3) 0.0515(12) Uani 1 1 d .
H6A H 0.5298 0.2708 0.7334 0.077 Uiso 1 1 calc R
H6B H 0.5022 0.2163 0.6617 0.077 Uiso 1 1 calc R
H6C H 0.3666 0.2205 0.7245 0.077 Uiso 1 1 calc R
O7 O 0.6968(3) 0.32819(14) 0.43987(14) 0.0270(5) Uani 1 1 d .
C7 C 0.7284(4) 0.28731(18) 0.49880(19) 0.0212(6) Uani 1 1 d .
O8 O 0.3954(3) 0.31014(14) 0.34050(14) 0.0281(5) Uani 1 1 d .
C8 C 0.8420(4) 0.21869(19) 0.4914(2) 0.0233(6) Uani 1 1 d .
O9 O 0.5916(4) 0.37730(15) 0.28650(15) 0.0313(6) Uani 1 1 d .
C9 C 0.9150(4) 0.2041(2) 0.4213(2) 0.0289(7) Uani 1 1 d .
H9 H 0.8899 0.2355 0.3788 0.035 Uiso 1 1 calc R
O10 O 0.4822(5) 0.27595(17) 0.22773(16) 0.0490(9) Uani 1 1 d .
C10 C 1.0259(5) 0.1422(2) 0.4152(3) 0.0381(10) Uani 1 1 d .
H10 H 1.0741 0.1321 0.3683 0.046 Uiso 1 1 calc R
C11 C 1.0648(5) 0.0957(2) 0.4783(3) 0.0433(11) Uani 1 1 d .
H11 H 1.1413 0.0554 0.4743 0.052 Uiso 1 1 calc R
C12 C 0.9897(6) 0.1093(2) 0.5473(3) 0.0413(10) Uani 1 1 d .
H12 H 1.0139 0.0771 0.5893 0.050 Uiso 1 1 calc R
C13 C 0.8782(5) 0.1705(2) 0.5548(2) 0.0308(8) Uani 1 1 d .
H13 H 0.8283 0.1794 0.6016 0.037 Uiso 1 1 calc R
C14 C 0.7371(4) 0.46733(19) 0.71199(18) 0.0208(6) Uani 1 1 d .
C15 C 0.8525(4) 0.46364(19) 0.78213(18) 0.0209(6) Uani 1 1 d .
C16 C 0.8976(4) 0.3921(2) 0.81396(19) 0.0225(6) Uani 1 1 d .
H16 H 0.8538 0.3467 0.7924 0.027 Uiso 1 1 calc R
C17 C 1.0087(5) 0.3887(2) 0.8783(2) 0.0295(7) Uani 1 1 d .
H17 H 1.0383 0.3409 0.8997 0.035 Uiso 1 1 calc R
C18 C 1.0743(5) 0.4560(3) 0.9099(2) 0.0380(9) Uani 1 1 d .
H18 H 1.1484 0.4537 0.9527 0.046 Uiso 1 1 calc R
C19 C 1.0302(6) 0.5272(3) 0.8782(3) 0.0444(11) Uani 1 1 d .
H19 H 1.0752 0.5725 0.8996 0.053 Uiso 1 1 calc R
C20 C 0.9190(5) 0.5313(2) 0.8146(2) 0.0336(8) Uani 1 1 d .
H20 H 0.8890 0.5792 0.7937 0.040 Uiso 1 1 calc R

loop_
_atom_site_aniso_label
_atom_site_aniso_U_11
_atom_site_aniso_U_22
_atom_site_aniso_U_33
_atom_site_aniso_U_23
_atom_site_aniso_U_13
_atom_site_aniso_U_12
Ho1 0.02851(9) 0.01373(7) 0.01416(7) -0.00292(5) -0.00382(5) 0.00392(5)
Cr1 0.0237(3) 0.0135(2) 0.0135(2) -0.00278(16) -0.00225(18) 0.00053(18)
O1 0.0215(11) 0.0153(10) 0.0178(10) -0.0015(8) -0.0030(8) 0.0013(8)
N1 0.0364(16) 0.0209(13) 0.0206(13) -0.0025(11) 0.0015(12) -0.0055(12)
C1 0.046(3) 0.045(3) 0.042(2) -0.001(2) -0.001(2) 0.004(2)
O2 0.0256(12) 0.0191(11) 0.0200(10) -0.0040(9) 0.0015(9) 0.0018(9)
N2 0.054(2) 0.0180(13) 0.0170(13) -0.0021(10) -0.0042(13) 0.0088(13)
C2 0.081(4) 0.062(3) 0.030(2) 0.001(2) -0.010(2) -0.053(3)
O3 0.0255(12) 0.0185(10) 0.0193(10) -0.0042(8) -0.0044(9) -0.0022(9)
C3 0.110(5) 0.099(5) 0.035(2) 0.007(3) -0.017(3) -0.082(4)
O4 0.0378(14) 0.0160(11) 0.0252(12) -0.0012(9) -0.0129(10) 0.0019(10)
C4 0.078(4) 0.032(2) 0.058(3) 0.006(2) 0.044(3) 0.003(2)
O5 0.0321(13) 0.0155(10) 0.0179(10) -0.0021(8) -0.0076(9) 0.0008(9)
C5 0.100(4) 0.028(2) 0.070(4) -0.006(2) 0.063(3) -0.005(2)
O6 0.0312(13) 0.0164(10) 0.0196(10) -0.0013(8) -0.0038(9) 0.0045(9)
C6 0.062(3) 0.036(2) 0.057(3) 0.024(2) 0.016(2) 0.003(2)
O7 0.0346(14) 0.0247(12) 0.0215(11) -0.0017(9) -0.0017(10) 0.0105(10)
C7 0.0234(15) 0.0169(14) 0.0227(14) -0.0035(11) -0.0053(12) 0.0034(12)
O8 0.0455(15) 0.0179(11) 0.0207(11) -0.0041(9) -0.0021(10) 0.0004(10)
C8 0.0219(15) 0.0167(14) 0.0305(16) -0.0056(12) -0.0076(13) 0.0027(12)
O9 0.0445(16) 0.0261(13) 0.0234(12) -0.0030(10) 0.0021(11) 0.0035(11)
C9 0.0243(17) 0.0260(17) 0.0361(19) -0.0086(14) -0.0038(14) 0.0052(14)
O10 0.099(3) 0.0271(14) 0.0210(13) -0.0117(11) 0.0039(15) 0.0024(16)
C10 0.031(2) 0.030(2) 0.053(3) -0.0170(18) -0.0025(18) 0.0086(16)
C11 0.030(2) 0.0255(19) 0.074(3) -0.014(2) -0.012(2) 0.0119(16)
C12 0.043(2) 0.0170(17) 0.062(3) 0.0003(17) -0.019(2) 0.0065(16)
C13 0.035(2) 0.0199(16) 0.0362(19) -0.0019(14) -0.0109(16) 0.0043(14)
C14 0.0263(16) 0.0187(14) 0.0170(13) -0.0041(11) -0.0044(12) 0.0041(12)
C15 0.0226(15) 0.0220(15) 0.0177(13) -0.0005(12) -0.0038(11) 0.0027(12)
C16 0.0209(15) 0.0228(15) 0.0234(15) 0.0008(12) -0.0028(12) 0.0025(12)
C17 0.0329(19) 0.0295(18) 0.0253(16) 0.0060(14) -0.0084(14) 0.0041(15)
C18 0.039(2) 0.044(2) 0.0294(19) 0.0000(17) -0.0186(16) -0.0017(19)
C19 0.059(3) 0.032(2) 0.040(2) -0.0048(18) -0.027(2) -0.0030(19)
C20 0.045(2) 0.0224(17) 0.0322(19) -0.0028(14) -0.0152(16) 0.0016(15)

loop_
_atom_type_symbol
_atom_type_description
_atom_type_scat_dispersion_real
_atom_type_scat_dispersion_imag
_atom_type_scat_source
C C 0.0033 0.0016 'International Tables Vol C Tables 4.2.6.8 and 6.1.1.4'
H H 0.0000 0.0000 'International Tables Vol C Tables 4.2.6.8 and 6.1.1.4'
N N 0.0061 0.0033 'International Tables Vol C Tables 4.2.6.8 and 6.1.1.4'
O O 0.0106 0.0060 'International Tables Vol C Tables 4.2.6.8 and 6.1.1.4'
Cr Cr 0.3209 0.6236 'International Tables Vol C Tables 4.2.6.8 and 6.1.1.4'
Ho Ho -0.2175 4.6783 'International Tables Vol C Tables 4.2.6.8 and 6.1.1.4'

loop_
_geom_angle_atom_site_label_1
_geom_angle_atom_site_label_2
_geom_angle_atom_site_label_3
_geom_angle
_geom_angle_site_symmetry_1
_geom_angle_site_symmetry_3
O3 Ho1 O2 147.05(8) . 3_666
O3 Ho1 O7 79.66(9) . .
O2 Ho1 O7 110.19(9) 3_666 .
O3 Ho1 O4 109.66(9) . 3_666
O2 Ho1 O4 80.36(9) 3_666 3_666
O7 Ho1 O4 145.68(8) . 3_666
O3 Ho1 O8 80.91(8) . .
O2 Ho1 O8 131.62(8) 3_666 .
O7 Ho1 O8 75.54(9) . .
O4 Ho1 O8 73.64(8) 3_666 .
O3 Ho1 O9 131.75(9) . .
O2 Ho1 O9 80.79(9) 3_666 .
O7 Ho1 O9 74.41(9) . .
O4 Ho1 O9 75.36(9) 3_666 .
O8 Ho1 O9 53.68(9) . .
O3 Ho1 O1 80.95(8) . 3_666
O2 Ho1 O1 71.49(8) 3_666 3_666
O7 Ho1 O1 139.74(8) . 3_666
O4 Ho1 O1 74.38(8) 3_666 3_666
O8 Ho1 O1 134.99(8) . 3_666
O9 Ho1 O1 141.71(8) . 3_666
O3 Ho1 O1 71.17(8) . .
O2 Ho1 O1 81.12(8) 3_666 .
O7 Ho1 O1 74.48(8) . .
O4 Ho1 O1 139.78(8) 3_666 .
O8 Ho1 O1 141.97(8) . .
O9 Ho1 O1 135.60(9) . .
O1 Ho1 O1 65.95(9) 3_666 .
O3 Ho1 N2 106.66(9) . .
O2 Ho1 N2 106.29(9) 3_666 .
O7 Ho1 N2 73.70(9) . .
O4 Ho1 N2 71.99(9) 3_666 .
O8 Ho1 N2 26.79(9) . .
O9 Ho1 N2 26.91(9) . .
O1 Ho1 N2 146.13(8) 3_666 .
O1 Ho1 N2 147.92(8) . .
O3 Ho1 Cr1 117.48(6) . 3_666
O2 Ho1 Cr1 35.57(6) 3_666 3_666
O7 Ho1 Cr1 138.10(7) . 3_666
O4 Ho1 Cr1 68.18(6) 3_666 3_666
O8 Ho1 Cr1 141.31(6) . 3_666
O9 Ho1 Cr1 108.93(6) . 3_666
O1 Ho1 Cr1 36.88(5) 3_666 3_666
O1 Ho1 Cr1 76.03(5) . 3_666
N2 Ho1 Cr1 127.85(6) . 3_666
O2 Cr1 O3 91.95(10) . .
O2 Cr1 O1 88.16(10) . .
O3 Cr1 O1 87.90(9) . .
O2 Cr1 O6 176.83(10) . .
O3 Cr1 O6 90.27(10) . .
O1 Cr1 O6 94.18(10) . .
O2 Cr1 O5 90.23(10) . .
O3 Cr1 O5 176.91(10) . .
O1 Cr1 O5 94.36(10) . .
O6 Cr1 O5 87.47(10) . .
O2 Cr1 N1 83.82(11) . .
O3 Cr1 N1 84.08(11) . .
O1 Cr1 N1 168.44(11) . .
O6 Cr1 N1 94.16(11) . .
O5 Cr1 N1 93.99(11) . .
O2 Cr1 Ho1 41.95(7) . 3_666
O3 Cr1 Ho1 98.48(7) . 3_666
O1 Cr1 Ho1 47.50(6) . 3_666
O6 Cr1 Ho1 139.80(7) . 3_666
O5 Cr1 Ho1 84.60(7) . 3_666
N1 Cr1 Ho1 125.63(9) . 3_666
C1 O1 Cr1 122.3(2) . .
C1 O1 Ho1 113.8(2) . 3_666
Cr1 O1 Ho1 95.62(9) . 3_666
C1 O1 Ho1 113.3(2) . .
Cr1 O1 Ho1 95.77(9) . .
Ho1 O1 Ho1 114.05(9) 3_666 .
C6 N1 C4 109.8(4) . .
C6 N1 C3 110.5(4) . .
C4 N1 C3 110.9(5) . .
C6 N1 Cr1 114.5(3) . .
C4 N1 Cr1 104.9(2) . .
C3 N1 Cr1 106.1(3) . .
O1 C1 H1A 109.5 . .
O1 C1 H1B 109.5 . .
H1A C1 H1B 109.5 . .
O1 C1 H1C 109.5 . .
H1A C1 H1C 109.5 . .
H1B C1 H1C 109.5 . .
C5 O2 Cr1 114.8(2) . .
C5 O2 Ho1 140.3(2) . 3_666
Cr1 O2 Ho1 102.48(10) . 3_666
O10 N2 O8 121.2(3) . .
O10 N2 O9 121.4(3) . .
O8 N2 O9 117.4(3) . .
O10 N2 Ho1 178.1(3) . .
O8 N2 Ho1 58.64(16) . .
O9 N2 Ho1 58.78(16) . .
O3 C2 C3 114.0(4) . .
O3 C2 H2A 108.7 . .
C3 C2 H2A 108.7 . .
O3 C2 H2B 108.7 . .
C3 C2 H2B 108.7 . .
H2A C2 H2B 107.6 . .
C2 O3 Cr1 111.1(2) . .
C2 O3 Ho1 138.0(2) . .
Cr1 O3 Ho1 102.94(10) . .
C2 C3 N1 115.9(4) . .
C2 C3 H3A 108.3 . .
N1 C3 H3A 108.3 . .
C2 C3 H3B 108.3 . .
N1 C3 H3B 108.3 . .
H3A C3 H3B 107.4 . .
C14 O4 Ho1 133.2(2) . 3_666
C5 C4 N1 115.5(4) . .
C5 C4 H4A 108.4 . .
N1 C4 H4A 108.4 . .
C5 C4 H4B 108.4 . .
N1 C4 H4B 108.4 . .
H4A C4 H4B 107.5 . .
C14 O5 Cr1 127.0(2) . .
O2 C5 C4 114.2(4) . .
O2 C5 H5A 108.7 . .
C4 C5 H5A 108.7 . .
O2 C5 H5B 108.7 . .
C4 C5 H5B 108.7 . .
H5A C5 H5B 107.6 . .
C7 O6 Cr1 127.0(2) . .
N1 C6 H6A 109.5 . .
N1 C6 H6B 109.5 . .
H6A C6 H6B 109.5 . .
N1 C6 H6C 109.5 . .
H6A C6 H6C 109.5 . .
H6B C6 H6C 109.5 . .
C7 O7 Ho1 133.7(2) . .
O7 C7 O6 125.1(3) . .
O7 C7 C8 118.4(3) . .
O6 C7 C8 116.5(3) . .
N2 O8 Ho1 94.57(19) . .
C9 C8 C13 119.9(3) . .
C9 C8 C7 119.6(3) . .
C13 C8 C7 120.5(3) . .
N2 O9 Ho1 94.32(19) . .
C8 C9 C10 119.7(4) . .
C8 C9 H9 120.2 . .
C10 C9 H9 120.2 . .
C11 C10 C9 120.5(4) . .
C11 C10 H10 119.8 . .
C9 C10 H10 119.8 . .
C12 C11 C10 119.8(4) . .
C12 C11 H11 120.1 . .
C10 C11 H11 120.1 . .
C11 C12 C13 120.9(4) . .
C11 C12 H12 119.6 . .
C13 C12 H12 119.6 . .
C12 C13 C8 119.3(4) . .
C12 C13 H13 120.4 . .
C8 C13 H13 120.4 . .
O4 C14 O5 125.1(3) . .
O4 C14 C15 118.7(3) . .
O5 C14 C15 116.2(3) . .
C20 C15 C16 119.6(3) . .
C20 C15 C14 120.3(3) . .
C16 C15 C14 120.0(3) . .
C15 C16 C17 120.0(3) . .
C15 C16 H16 120.0 . .
C17 C16 H16 120.0 . .
C18 C17 C16 120.0(3) . .
C18 C17 H17 120.0 . .
C16 C17 H17 120.0 . .
C17 C18 C19 120.2(4) . .
C17 C18 H18 119.9 . .
C19 C18 H18 119.9 . .
C18 C19 C20 120.2(4) . .
C18 C19 H19 119.9 . .
C20 C19 H19 119.9 . .
C19 C20 C15 120.0(4) . .
C19 C20 H20 120.0 . .
C15 C20 H20 120.0 . .

loop_
_geom_bond_atom_site_label_1
_geom_bond_atom_site_label_2
_geom_bond_distance
_geom_bond_site_symmetry_2
Ho1 O3 2.247(2) .
Ho1 O2 2.248(2) 3_666
Ho1 O7 2.340(2) .
Ho1 O4 2.344(2) 3_666
Ho1 O8 2.422(2) .
Ho1 O9 2.425(3) .
Ho1 O1 2.432(2) 3_666
Ho1 O1 2.443(2) .
Ho1 N2 2.827(3) .
Ho1 Cr1 3.2834(6) 3_666
Cr1 O2 1.956(2) .
Cr1 O3 1.959(2) .
Cr1 O1 1.980(2) .
Cr1 O6 1.988(2) .
Cr1 O5 1.990(2) .
Cr1 N1 2.083(3) .
Cr1 Ho1 3.2835(6) 3_666
O1 C1 1.462(5) .
O1 Ho1 2.432(2) 3_666
N1 C6 1.474(5) .
N1 C4 1.480(5) .
N1 C3 1.481(5) .
C1 H1A 0.9600 .
C1 H1B 0.9600 .
C1 H1C 0.9600 .
O2 C5 1.398(5) .
O2 Ho1 2.248(2) 3_666
N2 O10 1.225(4) .
N2 O8 1.278(4) .
N2 O9 1.283(4) .
C2 O3 1.401(5) .
C2 C3 1.407(7) .
C2 H2A 0.9700 .
C2 H2B 0.9700 .
C3 H3A 0.9700 .
C3 H3B 0.9700 .
O4 C14 1.259(4) .
O4 Ho1 2.344(2) 3_666
C4 C5 1.437(7) .
C4 H4A 0.9700 .
C4 H4B 0.9700 .
O5 C14 1.279(4) .
C5 H5A 0.9700 .
C5 H5B 0.9700 .
O6 C7 1.275(4) .
C6 H6A 0.9600 .
C6 H6B 0.9600 .
C6 H6C 0.9600 .
O7 C7 1.258(4) .
C7 C8 1.499(4) .
C8 C9 1.391(5) .
C8 C13 1.399(5) .
C9 C10 1.394(5) .
C9 H9 0.9300 .
C10 C11 1.380(7) .
C10 H10 0.9300 .
C11 C12 1.379(7) .
C11 H11 0.9300 .
C12 C13 1.390(5) .
C12 H12 0.9300 .
C13 H13 0.9300 .
C14 C15 1.496(4) .
C15 C20 1.391(5) .
C15 C16 1.393(5) .
C16 C17 1.397(5) .
C16 H16 0.9300 .
C17 C18 1.380(6) .
C17 H17 0.9300 .
C18 C19 1.385(6) .
C18 H18 0.9300 .
C19 C20 1.389(5) .
C19 H19 0.9300 .
C20 H20 0.9300 .
